data_2239802
loop_
_publ_author_name
'Alshammari, Mohammed B.'
'Smith, Keith'
'Hegazy, Amany S.'
'Kariuki, Benson M.'
'El-Hiti, Gamal A.'

_publ_section_title
;
 4-Methylsulfanyl-2-phenylquinazoline
;
_journal_issue 8
_journal_name_full 'Acta Crystallographica Section E'
_journal_page_first o871
_journal_paper_doi 10.1107/S1600536814015657
_journal_volume 70
_journal_year 2014
_chemical_formula_moiety 'C15 H12 N2 S'
_chemical_formula_sum 'C15 H12 N2 S'
_chemical_formula_weight 252.33
_chemical_name_systematic
;
4-Methylsulfanyl-2-phenylquinazoline
;
_space_group_crystal_system monoclinic
_space_group_IT_number 14
_space_group_name_Hall '-P 2yn'
_space_group_name_H-M_alt 'P 1 21/n 1'
_symmetry_space_group_name_Hall '-P 2yn'
_symmetry_space_group_name_H-M 'P 1 21/n 1'
_atom_sites_solution_hydrogens geom
_audit_creation_method SHELXL-2013
_cell_angle_alpha 90
_cell_angle_beta 102.860(3)
_cell_angle_gamma 90
_cell_formula_units_Z 4
_cell_length_a 10.1951(3)
_cell_length_b 7.3545(2)
_cell_length_c 16.5300(5)
_cell_measurement_reflns_used 2558
_cell_measurement_temperature 150(2)
_cell_measurement_theta_max 29.728
_cell_measurement_theta_min 3.045
_cell_volume 1208.33(6)
_computing_cell_refinement
;
CrysAlis Pro (Agilent, 2013)
;
_computing_data_collection
;
CrysAlis Pro (Agilent, 2013)
;
_computing_data_reduction
;
CrysAlis Pro (Agilent, 2013)
;
_computing_molecular_graphics 'SHELXTL (Sheldrick, 2008)'
_computing_publication_material 'SHELXTL (Sheldrick, 2008)'
_computing_structure_refinement 'SHELXTL (Sheldrick, 2008)'
_computing_structure_solution 'SHELXTL (Sheldrick, 2008)'
_diffrn_ambient_temperature 150(2)
_diffrn_measured_fraction_theta_full 0.993
_diffrn_measured_fraction_theta_max 0.878
_diffrn_measurement_device_type 'Agilent SuperNova (Dual, Cu at zero, Atlas)'
_diffrn_measurement_method '\w scans'
_diffrn_radiation_monochromator mirror
_diffrn_radiation_source 'SuperNova (Mo) X-ray Source'
_diffrn_radiation_type MoK\a
_diffrn_radiation_wavelength 0.71073
_diffrn_reflns_av_R_equivalents 0.0303
_diffrn_reflns_limit_h_max 12
_diffrn_reflns_limit_h_min -13
_diffrn_reflns_limit_k_max 10
_diffrn_reflns_limit_k_min -9
_diffrn_reflns_limit_l_max 22
_diffrn_reflns_limit_l_min -17
_diffrn_reflns_number 11140
_diffrn_reflns_theta_full 27.000
_diffrn_reflns_theta_max 29.728
_diffrn_reflns_theta_min 3.045
_diffrn_standards_decay_% 0
_diffrn_standards_interval_count 0
_diffrn_standards_number 0
_exptl_absorpt_coefficient_mu 0.249
_exptl_absorpt_correction_T_max 1.00000
_exptl_absorpt_correction_T_min 0.84760
_exptl_absorpt_correction_type multi-scan
_exptl_absorpt_process_details
;
(CrysAlis Pro; Agilent, 2013)
;
_exptl_crystal_colour colourless
_exptl_crystal_density_diffrn 1.387
_exptl_crystal_description block
_exptl_crystal_F_000 528
_exptl_crystal_size_max 0.230
_exptl_crystal_size_mid 0.180
_exptl_crystal_size_min 0.150
_refine_diff_density_max 0.285
_refine_diff_density_min -0.338
_refine_ls_extinction_method none
_refine_ls_goodness_of_fit_ref 1.080
_refine_ls_hydrogen_treatment constr
_refine_ls_matrix_type full
_refine_ls_number_parameters 164
_refine_ls_number_reflns 3025
_refine_ls_number_restraints 0
_refine_ls_restrained_S_all 1.080
_refine_ls_R_factor_all 0.0487
_refine_ls_R_factor_gt 0.0390
_refine_ls_shift/su_max 0.000
_refine_ls_shift/su_mean 0.000
_refine_ls_structure_factor_coef Fsqd
_refine_ls_weighting_details 'w=1/[\s^2^(Fo^2^)+(0.0323P)^2^+0.6772P] where P=(Fo^2^+2Fc^2^)/3'
_refine_ls_weighting_scheme calc
_refine_ls_wR_factor_gt 0.0901
_refine_ls_wR_factor_ref 0.0965
_reflns_number_gt 2558
_reflns_number_total 3025
_reflns_threshold_expression 'I > 2\s(I)'
_cod_data_source_file xu5801sup1.cif
_cod_data_source_block I
_cod_database_code 2239802
_cod_database_fobs_code 2239802
_shelx_space_group_comment
;
The symmetry employed for this shelxl refinement is uniquely defined
by the following loop, which should always be used as a source of
symmetry information in preference to the above space-group names.
They are only intended as comments.
;
_shelx_estimated_absorpt_t_min 0.945
_shelx_estimated_absorpt_t_max 0.964
_shelxl_version_number .2013

loop_
_symmetry_equiv_pos_as_xyz
'x, y, z'
'-x+1/2, y+1/2, -z+1/2'
'-x, -y, -z'
'x-1/2, -y-1/2, z-1/2'

loop_
_atom_site_type_symbol
_atom_site_label
_atom_site_fract_x
_atom_site_fract_y
_atom_site_fract_z
_atom_site_U_iso_or_equiv
_atom_site_adp_type
_atom_site_calc_flag
_atom_site_occupancy
C C1 0.09137(15) 0.6738(2) -0.06125(9) 0.0182(3) Uani d 1
C C2 0.06916(15) 0.7676(2) 0.06700(9) 0.0189(3) Uani d 1
C C3 -0.07074(14) 0.8041(2) 0.03446(9) 0.0183(3) Uani d 1
C C4 -0.11800(15) 0.7663(2) -0.05066(9) 0.0196(3) Uani d 1
C C5 -0.16032(16) 0.8695(2) 0.08196(10) 0.0229(3) Uani d 1
H H5 -0.1285 0.8950 0.1393 0.027 Uiso calc 1
C C6 -0.29284(16) 0.8957(2) 0.04503(10) 0.0257(3) Uani d 1
H H6 -0.3531 0.9391 0.0770 0.031 Uiso calc 1
C C7 -0.34049(16) 0.8591(2) -0.03973(11) 0.0266(4) Uani d 1
H H7 -0.4328 0.8783 -0.0646 0.032 Uiso calc 1
C C8 -0.25564(15) 0.7960(2) -0.08710(10) 0.0246(3) Uani d 1
H H8 -0.2892 0.7723 -0.1445 0.030 Uiso calc 1
C C9 0.18424(15) 0.5989(2) -0.11089(9) 0.0188(3) Uani d 1
C C10 0.13360(15) 0.5219(2) -0.18889(9) 0.0213(3) Uani d 1
H H10 0.0394 0.5222 -0.2116 0.026 Uiso calc 1
C C11 0.22001(16) 0.4449(2) -0.23338(9) 0.0237(3) Uani d 1
H H11 0.1846 0.3913 -0.2860 0.028 Uiso calc 1
C C12 0.35767(16) 0.4460(2) -0.20139(10) 0.0253(3) Uani d 1
H H12 0.4166 0.3939 -0.2321 0.030 Uiso calc 1
C C13 0.40914(16) 0.5234(2) -0.12434(10) 0.0250(3) Uani d 1
H H13 0.5036 0.5249 -0.1025 0.030 Uiso calc 1
C C14 0.32309(15) 0.5986(2) -0.07900(9) 0.0225(3) Uani d 1
H H14 0.3589 0.6502 -0.0260 0.027 Uiso calc 1
C C15 0.30675(16) 0.7320(3) 0.18247(10) 0.0289(4) Uani d 1
H H15A 0.3070 0.6036 0.1666 0.043 Uiso calc 1
H H15B 0.3564 0.7464 0.2401 0.043 Uiso calc 1
H H15C 0.3498 0.8048 0.1460 0.043 Uiso calc 1
N N1 0.14809(12) 0.70406(17) 0.02073(8) 0.0191(3) Uani d 1
N N2 -0.03494(12) 0.70111(17) -0.09896(8) 0.0200(3) Uani d 1
S S1 0.13627(4) 0.80726(6) 0.17278(2) 0.02388(12) Uani d 1

loop_
_atom_site_aniso_label
_atom_site_aniso_U_11
_atom_site_aniso_U_22
_atom_site_aniso_U_33
_atom_site_aniso_U_12
_atom_site_aniso_U_13
_atom_site_aniso_U_23
C1 0.0219(7) 0.0154(7) 0.0174(7) -0.0014(5) 0.0049(6) 0.0015(6)
C2 0.0237(7) 0.0172(7) 0.0156(7) -0.0014(6) 0.0042(6) 0.0017(6)
C3 0.0216(7) 0.0147(7) 0.0191(7) -0.0010(5) 0.0058(6) 0.0020(6)
C4 0.0218(7) 0.0173(7) 0.0202(7) -0.0011(6) 0.0055(6) 0.0014(6)
C5 0.0282(8) 0.0212(8) 0.0208(8) 0.0013(6) 0.0088(6) 0.0005(6)
C6 0.0254(8) 0.0229(8) 0.0316(9) 0.0035(6) 0.0126(7) -0.0004(7)
C7 0.0195(7) 0.0261(8) 0.0335(9) 0.0018(6) 0.0043(6) 0.0005(7)
C8 0.0222(8) 0.0274(9) 0.0231(8) -0.0008(6) 0.0024(6) -0.0016(7)
C9 0.0232(7) 0.0161(7) 0.0176(7) 0.0008(6) 0.0059(6) 0.0026(6)
C10 0.0229(7) 0.0216(8) 0.0195(7) -0.0004(6) 0.0048(6) 0.0022(6)
C11 0.0318(8) 0.0225(8) 0.0174(7) -0.0004(6) 0.0067(6) -0.0011(6)
C12 0.0300(8) 0.0234(8) 0.0256(8) 0.0037(6) 0.0131(7) 0.0006(7)
C13 0.0226(8) 0.0258(9) 0.0274(8) 0.0019(6) 0.0071(6) 0.0017(7)
C14 0.0252(8) 0.0230(8) 0.0188(7) 0.0001(6) 0.0039(6) -0.0002(6)
C15 0.0241(8) 0.0406(10) 0.0202(8) 0.0037(7) 0.0011(6) 0.0014(7)
N1 0.0209(6) 0.0198(6) 0.0171(6) -0.0007(5) 0.0050(5) 0.0019(5)
N2 0.0218(6) 0.0200(6) 0.0185(6) -0.0005(5) 0.0051(5) -0.0009(5)
S1 0.0248(2) 0.0308(2) 0.0159(2) 0.00122(15) 0.00423(15) -0.00238(16)

loop_
_atom_type_symbol
_atom_type_description
_atom_type_scat_dispersion_real
_atom_type_scat_dispersion_imag
_atom_type_scat_source
C C 0.0033 0.0016 'International Tables Vol C Tables 4.2.6.8 and 6.1.1.4'
H H 0.0000 0.0000 'International Tables Vol C Tables 4.2.6.8 and 6.1.1.4'
N N 0.0061 0.0033 'International Tables Vol C Tables 4.2.6.8 and 6.1.1.4'
S S 0.1246 0.1234 'International Tables Vol C Tables 4.2.6.8 and 6.1.1.4'

loop_
_geom_angle_atom_site_label_1
_geom_angle_atom_site_label_2
_geom_angle_atom_site_label_3
_geom_angle
N2 C1 N1 126.73(13)
N2 C1 C9 118.08(13)
N1 C1 C9 115.18(13)
N1 C2 C3 122.39(13)
N1 C2 S1 119.07(11)
C3 C2 S1 118.54(11)
C4 C3 C5 120.11(14)
C4 C3 C2 115.34(13)
C5 C3 C2 124.53(14)
N2 C4 C3 122.09(13)
N2 C4 C8 119.20(14)
C3 C4 C8 118.71(13)
C6 C5 C3 119.75(15)
C6 C5 H5 120.1
C3 C5 H5 120.1
C5 C6 C7 120.47(14)
C5 C6 H6 119.8
C7 C6 H6 119.8
C8 C7 C6 120.88(15)
C8 C7 H7 119.6
C6 C7 H7 119.6
C7 C8 C4 120.08(15)
C7 C8 H8 120.0
C4 C8 H8 120.0
C14 C9 C10 118.88(13)
C14 C9 C1 120.52(13)
C10 C9 C1 120.56(13)
C11 C10 C9 120.43(14)
C11 C10 H10 119.8
C9 C10 H10 119.8
C12 C11 C10 120.27(15)
C12 C11 H11 119.9
C10 C11 H11 119.9
C11 C12 C13 119.80(14)
C11 C12 H12 120.1
C13 C12 H12 120.1
C12 C13 C14 120.23(15)
C12 C13 H13 119.9
C14 C13 H13 119.9
C13 C14 C9 120.38(14)
C13 C14 H14 119.8
C9 C14 H14 119.8
S1 C15 H15A 109.5
S1 C15 H15B 109.5
H15A C15 H15B 109.5
S1 C15 H15C 109.5
H15A C15 H15C 109.5
H15B C15 H15C 109.5
C2 N1 C1 117.13(13)
C1 N2 C4 116.31(13)
C2 S1 C15 101.10(7)

loop_
_geom_bond_atom_site_label_1
_geom_bond_atom_site_label_2
_geom_bond_distance
C1 N2 1.3153(19)
C1 N1 1.3680(19)
C1 C9 1.4897(19)
C2 N1 1.3134(18)
C2 C3 1.433(2)
C2 S1 1.7544(15)
C3 C4 1.410(2)
C3 C5 1.414(2)
C4 N2 1.3730(18)
C4 C8 1.415(2)
C5 C6 1.367(2)
C5 H5 0.9500
C6 C7 1.403(2)
C6 H6 0.9500
C7 C8 1.370(2)
C7 H7 0.9500
C8 H8 0.9500
C9 C14 1.396(2)
C9 C10 1.398(2)
C10 C11 1.388(2)
C10 H10 0.9500
C11 C12 1.385(2)
C11 H11 0.9500
C12 C13 1.387(2)
C12 H12 0.9500
C13 C14 1.389(2)
C13 H13 0.9500
C14 H14 0.9500
C15 S1 1.7970(16)
C15 H15A 0.9800
C15 H15B 0.9800
C15 H15C 0.9800

loop_
_geom_hbond_atom_site_label_D
_geom_hbond_atom_site_label_H
_geom_hbond_atom_site_label_A
_geom_hbond_site_symmetry_A
_geom_hbond_distance_DH
_geom_hbond_distance_HA
_geom_hbond_distance_DA
_geom_hbond_angle_DHA
_geom_hbond_publ_flag
C15 H15B N2 4_676 0.98 2.67 3.648(2) 173.4 no
